data_7113043
loop_
_publ_author_name
'Mangalum, Anshuman'
'Morgan, Brad P.'
'Hanley, Jessica M.'
'Jecen, Kristine M.'
'McGill, Charles J.'
'Robertson, Grant A.'
'Smith, Rhett C.'

_publ_section_title
;
 Interchromophore orientation scaffolding by m-terphenyl oxacyclophanes.
;
_journal_issue 28
_journal_name_full 'Chemical communications (Cambridge, England)'
_journal_page_first 5136
_journal_page_last 5138
_journal_paper_doi 10.1039/c0cc00247j
_journal_volume 46
_journal_year 2010
_chemical_formula_moiety 'C26 H16 Br I3 O2'
_chemical_formula_sum 'C26 H16 Br I3 O2'
_chemical_formula_weight 821.00
_chemical_name_systematic
;
?
;
_space_group_IT_number 14
_symmetry_cell_setting monoclinic
_symmetry_space_group_name_Hall '-P 2yn'
_symmetry_space_group_name_H-M 'P 1 21/n 1'
_atom_sites_solution_hydrogens geom
_atom_sites_solution_primary direct
_atom_sites_solution_secondary difmap
_audit_creation_method SHELXL-97
_cell_angle_alpha 90.00
_cell_angle_beta 100.12(3)
_cell_angle_gamma 90.00
_cell_formula_units_Z 4
_cell_length_a 7.6033(15)
_cell_length_b 19.178(4)
_cell_length_c 18.272(4)
_cell_measurement_reflns_used 7749
_cell_measurement_temperature 153(2)
_cell_measurement_theta_max 26.3590
_cell_measurement_theta_min 2.4073
_cell_volume 2622.9(10)
_computing_cell_refinement 'CrystalClear (Rigaku/MSC,2001)'
_computing_data_collection 'CrystalClear (Rigaku/MSC,2001)'
_computing_data_reduction 'CrystalClear (Rigaku/MSC,2001)'
_computing_molecular_graphics 'SHELXTL 6.10 (Bruker AXS,2000)'
_computing_publication_material 'SHELXTL 6.10 (Bruker AXS,2000)'
_computing_structure_refinement 'SHELXTL 6.10 (Bruker AXS,2000)'
_computing_structure_solution 'SHELXTL 6.10 (Bruker AXS,2000)'
_diffrn_ambient_temperature 153(2)
_diffrn_detector_area_resol_mean 14.6306
_diffrn_measured_fraction_theta_full 0.999
_diffrn_measured_fraction_theta_max 0.999
_diffrn_measurement_details
;
scan:
Number of images: 260
Slice: -40.0000 - 90.0000
Image width: 0.5000
Exp time: 10.0000
Rotation axis: Omega
Omega: 0.0000
Chi: 45.0000
Phi: 0.0000
XTD: 27.6735
2theta: -0.1699
scan:
Number of images: 260
Slice: -40.0000 - 90.0000
Image width: 0.5000
Exp time: 10.0000
Rotation axis: Omega
Omega: 0.0000
Chi: 45.0000
Phi: 90.0000
XTD: 27.6735
2theta: -0.1699
;
_diffrn_measurement_device
;
Mercury CCD (2x2 bin mode)
;
_diffrn_measurement_device_details
;
AFC8: Eulerian 3 circle
;
_diffrn_measurement_method omega
_diffrn_radiation_detector CCD
_diffrn_radiation_monochromator 'Graphite Monochromator'
_diffrn_radiation_source 'Sealed Tube'
_diffrn_radiation_type MoK\a
_diffrn_radiation_wavelength 0.71073
_diffrn_reflns_av_R_equivalents 0.0000
_diffrn_reflns_av_sigmaI/netI 0.0279
_diffrn_reflns_limit_h_max 8
_diffrn_reflns_limit_h_min -9
_diffrn_reflns_limit_k_max 22
_diffrn_reflns_limit_k_min 0
_diffrn_reflns_limit_l_max 21
_diffrn_reflns_limit_l_min 0
_diffrn_reflns_number 4651
_diffrn_reflns_reduction_process 'Lp corrections applied'
_diffrn_reflns_theta_full 25.10
_diffrn_reflns_theta_max 25.10
_diffrn_reflns_theta_min 2.26
_diffrn_standards_decay_% 0
_diffrn_standards_interval_count 0
_diffrn_standards_interval_time 0
_diffrn_standards_number 0
_exptl_absorpt_coefficient_mu 5.119
_exptl_absorpt_correction_T_max 0.5440
_exptl_absorpt_correction_T_min 0.1896
_exptl_absorpt_correction_type multi-scan
_exptl_absorpt_process_details 'REQAB, Rigaku/MSC, The Woodlands, TX, USA, 1999.'
_exptl_crystal_colour colourless
_exptl_crystal_density_diffrn 2.079
_exptl_crystal_density_method 'not measured'
_exptl_crystal_description rod
_exptl_crystal_F_000 1528
_exptl_crystal_size_max 0.46
_exptl_crystal_size_mid 0.22
_exptl_crystal_size_min 0.12
_platon_squeeze_details
;
;
_refine_diff_density_max 0.997
_refine_diff_density_min -0.716
_refine_diff_density_rms 0.153
_refine_ls_extinction_method none
_refine_ls_goodness_of_fit_ref 1.120
_refine_ls_hydrogen_treatment constr
_refine_ls_matrix_type full
_refine_ls_number_parameters 289
_refine_ls_number_reflns 4651
_refine_ls_number_restraints 0
_refine_ls_restrained_S_all 1.120
_refine_ls_R_factor_all 0.0413
_refine_ls_R_factor_gt 0.0372
_refine_ls_shift/su_max 0.001
_refine_ls_shift/su_mean 0.000
_refine_ls_structure_factor_coef Fsqd
_refine_ls_weighting_details 'calc w=1/[\s^2^(Fo^2^)+(0.0431P)^2^+10.0879P] where P=(Fo^2^+2Fc^2^)/3'
_refine_ls_weighting_scheme calc
_refine_ls_wR_factor_gt 0.0907
_refine_ls_wR_factor_ref 0.0937
_reflns_number_gt 4120
_reflns_number_total 4651
_reflns_threshold_expression >2sigma(I)
_cod_data_source_file c0cc00247j.txt
_cod_data_source_block am-1-2-i-br-oxycylcophane
_cod_original_cell_volume 2622.9(9)
_cod_database_code 7113043

loop_
_symmetry_equiv_pos_as_xyz
'x, y, z'
'-x+1/2, y+1/2, -z+1/2'
'-x, -y, -z'
'x-1/2, -y-1/2, z-1/2'

loop_
_atom_site_label
_atom_site_type_symbol
_atom_site_fract_x
_atom_site_fract_y
_atom_site_fract_z
_atom_site_U_iso_or_equiv
_atom_site_adp_type
_atom_site_occupancy
_atom_site_symmetry_multiplicity
_atom_site_calc_flag
_atom_site_refinement_flags
I1 I 0.85988(5) 0.29247(2) 0.862327(19) 0.02538(11) Uani 1 1 d .
I2 I 0.20464(6) 0.13251(2) 1.03011(2) 0.03332(13) Uani 1 1 d .
I3 I 0.54600(6) -0.06013(2) 0.76384(2) 0.03030(12) Uani 1 1 d .
Br1 Br 0.24655(8) 0.27419(3) 0.55083(3) 0.02578(14) Uani 1 1 d .
O1 O 0.4590(5) 0.1792(2) 0.9138(2) 0.0224(8) Uani 1 1 d .
O2 O 0.5781(5) 0.1023(2) 0.8032(2) 0.0224(8) Uani 1 1 d .
C1 C 0.6533(7) 0.2704(3) 0.7730(3) 0.0187(11) Uani 1 1 d .
C2 C 0.6838(7) 0.2261(3) 0.7154(3) 0.0185(11) Uani 1 1 d .
C3 C 0.5597(7) 0.2272(3) 0.6486(3) 0.0201(11) Uani 1 1 d .
H3 H 0.5796 0.1996 0.6077 0.024 Uiso 1 1 calc R
C4 C 0.4076(7) 0.2688(3) 0.6422(3) 0.0214(11) Uani 1 1 d .
C5 C 0.3702(8) 0.3062(3) 0.7031(3) 0.0240(12) Uani 1 1 d .
H5 H 0.2606 0.3308 0.6994 0.029 Uiso 1 1 calc R
C6 C 0.4924(7) 0.3074(3) 0.7692(3) 0.0198(11) Uani 1 1 d .
C7 C 0.4434(7) 0.3395(3) 0.8367(3) 0.0203(11) Uani 1 1 d .
C8 C 0.4712(8) 0.4093(3) 0.8519(3) 0.0261(12) Uani 1 1 d .
H8 H 0.5189 0.4383 0.8180 0.031 Uiso 1 1 calc R
C9 C 0.4296(9) 0.4377(3) 0.9172(3) 0.0301(13) Uani 1 1 d .
H9 H 0.4488 0.4859 0.9274 0.036 Uiso 1 1 calc R
C10 C 0.3606(8) 0.3961(3) 0.9671(3) 0.0300(13) Uani 1 1 d .
H10 H 0.3371 0.4151 1.0125 0.036 Uiso 1 1 calc R
C11 C 0.3264(8) 0.3267(3) 0.9503(3) 0.0254(12) Uani 1 1 d .
H11 H 0.2749 0.2983 0.9836 0.030 Uiso 1 1 calc R
C12 C 0.3660(7) 0.2977(3) 0.8854(3) 0.0221(12) Uani 1 1 d .
C13 C 0.3246(7) 0.2224(3) 0.8686(3) 0.0224(11) Uani 1 1 d .
H13A H 0.2049 0.2110 0.8795 0.027 Uiso 1 1 calc R
H13B H 0.3240 0.2132 0.8152 0.027 Uiso 1 1 calc R
C14 C 0.4192(7) 0.1087(3) 0.9065(3) 0.0183(11) Uani 1 1 d .
C15 C 0.3176(7) 0.0756(3) 0.9521(3) 0.0246(12) Uani 1 1 d .
C16 C 0.2836(8) 0.0047(3) 0.9463(3) 0.0270(12) Uani 1 1 d .
H16 H 0.2134 -0.0174 0.9778 0.032 Uiso 1 1 calc R
C17 C 0.3536(8) -0.0337(3) 0.8938(3) 0.0276(13) Uani 1 1 d .
H17 H 0.3337 -0.0825 0.8902 0.033 Uiso 1 1 calc R
C18 C 0.4533(8) -0.0010(3) 0.8460(3) 0.0241(12) Uani 1 1 d .
C19 C 0.4872(7) 0.0700(3) 0.8510(3) 0.0205(11) Uani 1 1 d .
C20 C 0.7672(8) 0.1092(3) 0.8327(3) 0.0239(12) Uani 1 1 d .
H20A H 0.8108 0.0659 0.8594 0.029 Uiso 1 1 calc R
H20B H 0.7857 0.1482 0.8687 0.029 Uiso 1 1 calc R
C21 C 0.8739(7) 0.1226(3) 0.7716(3) 0.0213(11) Uani 1 1 d .
C22 C 1.0143(8) 0.0774(3) 0.7661(3) 0.0247(12) Uani 1 1 d .
H22 H 1.0377 0.0398 0.8003 0.030 Uiso 1 1 calc R
C23 C 1.1214(7) 0.0855(3) 0.7123(3) 0.0244(12) Uani 1 1 d .
H23 H 1.2162 0.0538 0.7099 0.029 Uiso 1 1 calc R
C24 C 1.0888(8) 0.1397(3) 0.6627(3) 0.0301(13) Uani 1 1 d .
H24 H 1.1623 0.1460 0.6262 0.036 Uiso 1 1 calc R
C25 C 0.9499(8) 0.1847(3) 0.6659(3) 0.0249(12) Uani 1 1 d .
H25 H 0.9285 0.2219 0.6310 0.030 Uiso 1 1 calc R
C26 C 0.8385(7) 0.1774(3) 0.7191(3) 0.0205(11) Uani 1 1 d .

loop_
_atom_site_aniso_label
_atom_site_aniso_U_11
_atom_site_aniso_U_22
_atom_site_aniso_U_33
_atom_site_aniso_U_23
_atom_site_aniso_U_13
_atom_site_aniso_U_12
I1 0.0224(2) 0.0286(2) 0.02313(19) -0.00119(14) -0.00142(14) 0.00140(14)
I2 0.0407(3) 0.0329(2) 0.0307(2) 0.00081(16) 0.01827(17) 0.00691(18)
I3 0.0374(2) 0.0256(2) 0.0295(2) -0.00628(15) 0.01017(17) 0.00204(16)
Br1 0.0253(3) 0.0322(3) 0.0183(3) 0.0014(2) -0.0003(2) 0.0004(2)
O1 0.021(2) 0.019(2) 0.0263(19) -0.0032(15) 0.0024(15) 0.0009(16)
O2 0.0182(19) 0.023(2) 0.0267(19) 0.0043(15) 0.0055(15) -0.0006(15)
C1 0.018(3) 0.018(3) 0.020(2) 0.002(2) 0.002(2) -0.003(2)
C2 0.019(3) 0.018(3) 0.018(2) 0.001(2) 0.005(2) -0.001(2)
C3 0.028(3) 0.016(3) 0.017(2) 0.002(2) 0.007(2) 0.001(2)
C4 0.022(3) 0.022(3) 0.019(2) 0.002(2) 0.001(2) -0.003(2)
C5 0.019(3) 0.026(3) 0.027(3) -0.002(2) 0.002(2) 0.004(2)
C6 0.023(3) 0.019(3) 0.017(2) 0.000(2) 0.002(2) 0.003(2)
C7 0.017(3) 0.017(3) 0.026(3) 0.001(2) 0.002(2) 0.005(2)
C8 0.027(3) 0.019(3) 0.033(3) -0.005(2) 0.005(2) 0.000(2)
C9 0.035(3) 0.016(3) 0.036(3) -0.005(2) 0.000(3) 0.002(2)
C10 0.032(3) 0.029(3) 0.029(3) -0.012(2) 0.006(2) 0.010(3)
C11 0.029(3) 0.024(3) 0.021(3) 0.002(2) -0.001(2) 0.002(2)
C12 0.022(3) 0.020(3) 0.023(3) 0.000(2) 0.000(2) 0.007(2)
C13 0.018(3) 0.022(3) 0.026(3) -0.002(2) 0.001(2) -0.001(2)
C14 0.013(3) 0.015(3) 0.025(3) 0.001(2) -0.002(2) 0.003(2)
C15 0.017(3) 0.031(3) 0.027(3) -0.004(2) 0.006(2) 0.005(2)
C16 0.026(3) 0.029(3) 0.027(3) 0.003(2) 0.006(2) -0.001(2)
C17 0.031(3) 0.015(3) 0.036(3) 0.008(2) 0.004(3) -0.005(2)
C18 0.024(3) 0.024(3) 0.023(3) -0.001(2) 0.002(2) -0.003(2)
C19 0.022(3) 0.024(3) 0.015(2) 0.000(2) 0.001(2) 0.001(2)
C20 0.027(3) 0.020(3) 0.025(3) 0.007(2) 0.008(2) 0.000(2)
C21 0.018(3) 0.026(3) 0.020(3) 0.005(2) 0.002(2) -0.003(2)
C22 0.027(3) 0.018(3) 0.029(3) -0.002(2) 0.004(2) -0.002(2)
C23 0.018(3) 0.028(3) 0.026(3) -0.004(2) 0.003(2) 0.003(2)
C24 0.029(3) 0.036(3) 0.029(3) -0.007(3) 0.013(2) -0.004(3)
C25 0.024(3) 0.022(3) 0.030(3) 0.002(2) 0.007(2) 0.000(2)
C26 0.019(3) 0.019(3) 0.022(3) 0.003(2) -0.001(2) 0.001(2)

loop_
_atom_type_symbol
_atom_type_description
_atom_type_scat_dispersion_real
_atom_type_scat_dispersion_imag
_atom_type_scat_source
C C 0.0033 0.0016 'International Tables Vol C Tables 4.2.6.8 and 6.1.1.4'
H H 0.0000 0.0000 'International Tables Vol C Tables 4.2.6.8 and 6.1.1.4'
O O 0.0106 0.0060 'International Tables Vol C Tables 4.2.6.8 and 6.1.1.4'
Br Br -0.2901 2.4595 'International Tables Vol C Tables 4.2.6.8 and 6.1.1.4'
I I -0.4742 1.8119 'International Tables Vol C Tables 4.2.6.8 and 6.1.1.4'

loop_
_geom_angle_atom_site_label_1
_geom_angle_atom_site_label_2
_geom_angle_atom_site_label_3
_geom_angle
C14 O1 C13 112.4(4)
C19 O2 C20 112.8(4)
C2 C1 C6 121.7(5)
C2 C1 I1 120.3(4)
C6 C1 I1 117.6(4)
C1 C2 C3 117.9(5)
C1 C2 C26 125.2(5)
C3 C2 C26 116.8(5)
C4 C3 C2 120.1(5)
C4 C3 H3 120.0
C2 C3 H3 120.0
C3 C4 C5 120.7(5)
C3 C4 Br1 120.2(4)
C5 C4 Br1 119.1(4)
C6 C5 C4 120.2(5)
C6 C5 H5 119.9
C4 C5 H5 119.9
C5 C6 C1 118.6(5)
C5 C6 C7 120.2(5)
C1 C6 C7 120.8(5)
C8 C7 C12 119.6(5)
C8 C7 C6 121.4(5)
C12 C7 C6 119.0(5)
C7 C8 C9 120.1(6)
C7 C8 H8 119.9
C9 C8 H8 119.9
C10 C9 C8 120.5(5)
C10 C9 H9 119.7
C8 C9 H9 119.7
C11 C10 C9 119.2(5)
C11 C10 H10 120.4
C9 C10 H10 120.4
C10 C11 C12 121.0(6)
C10 C11 H11 119.5
C12 C11 H11 119.5
C11 C12 C7 119.4(5)
C11 C12 C13 119.4(5)
C7 C12 C13 121.2(5)
O1 C13 C12 109.4(4)
O1 C13 H13A 109.8
C12 C13 H13A 109.8
O1 C13 H13B 109.8
C12 C13 H13B 109.8
H13A C13 H13B 108.2
O1 C14 C15 121.7(5)
O1 C14 C19 118.4(5)
C15 C14 C19 119.9(5)
C16 C15 C14 121.4(5)
C16 C15 I2 118.1(4)
C14 C15 I2 120.5(4)
C15 C16 C17 119.0(5)
C15 C16 H16 120.5
C17 C16 H16 120.5
C16 C17 C18 120.6(5)
C16 C17 H17 119.7
C18 C17 H17 119.7
C19 C18 C17 120.9(5)
C19 C18 I3 119.7(4)
C17 C18 I3 119.4(4)
O2 C19 C18 121.1(5)
O2 C19 C14 120.7(5)
C18 C19 C14 118.2(5)
O2 C20 C21 111.5(4)
O2 C20 H20A 109.3
C21 C20 H20A 109.3
O2 C20 H20B 109.3
C21 C20 H20B 109.3
H20A C20 H20B 108.0
C22 C21 C26 118.1(5)
C22 C21 C20 117.7(5)
C26 C21 C20 124.3(5)
C21 C22 C23 122.2(5)
C21 C22 H22 118.9
C23 C22 H22 118.9
C24 C23 C22 119.4(5)
C24 C23 H23 120.3
C22 C23 H23 120.3
C23 C24 C25 120.0(6)
C23 C24 H24 120.0
C25 C24 H24 120.0
C24 C25 C26 121.8(5)
C24 C25 H25 119.1
C26 C25 H25 119.1
C25 C26 C21 118.5(5)
C25 C26 C2 118.1(5)
C21 C26 C2 123.3(5)

loop_
_geom_bond_atom_site_label_1
_geom_bond_atom_site_label_2
_geom_bond_distance
I1 C1 2.100(5)
I2 C15 2.095(5)
I3 C18 2.100(6)
Br1 C4 1.892(5)
O1 C14 1.385(6)
O1 C13 1.455(6)
O2 C19 1.355(7)
O2 C20 1.451(7)
C1 C2 1.403(7)
C1 C6 1.405(8)
C2 C3 1.406(7)
C2 C26 1.494(8)
C3 C4 1.393(8)
C3 H3 0.9500
C4 C5 1.394(8)
C5 C6 1.388(8)
C5 H5 0.9500
C6 C7 1.484(7)
C7 C8 1.376(8)
C7 C12 1.402(8)
C8 C9 1.397(8)
C8 H8 0.9500
C9 C10 1.383(9)
C9 H9 0.9500
C10 C11 1.381(8)
C10 H10 0.9500
C11 C12 1.390(8)
C11 H11 0.9500
C12 C13 1.499(8)
C13 H13A 0.9900
C13 H13B 0.9900
C14 C15 1.386(8)
C14 C19 1.426(7)
C15 C16 1.385(9)
C16 C17 1.387(9)
C16 H16 0.9500
C17 C18 1.401(8)
C17 H17 0.9500
C18 C19 1.386(8)
C20 C21 1.512(7)
C20 H20A 0.9900
C20 H20B 0.9900
C21 C22 1.392(8)
C21 C26 1.416(7)
C22 C23 1.392(8)
C22 H22 0.9500
C23 C24 1.371(9)
C23 H23 0.9500
C24 C25 1.374(8)
C24 H24 0.9500
C25 C26 1.405(8)
C25 H25 0.9500

loop_
_platon_squeeze_void_nr
_platon_squeeze_void_average_x
_platon_squeeze_void_average_y
_platon_squeeze_void_average_z
_platon_squeeze_void_volume
_platon_squeeze_void_count_electrons
_platon_squeeze_void_content
1 0.000 0.500 0.000 138 40 ' '
2 0.500 1.000 0.500 138 40 ' '
